data_8105086
loop_
_publ_author_name
'Sun, Junshan'

_publ_section_title
;
 Crystal structure of
 bis(\m3-oxido)-bis(\m2--2,3,4,5-tetrafluorobenzoato-\k2O:O&#x2032;)-bis(2,3,4,5-tetrafluorobenzoato-\kO)-oktakis(3-chlorobenzyl-\kC)tetratin(IV),
 C84H52Cl8F16O10Sn4
;
_journal_issue 2
_journal_name_full 'Zeitschrift f\"ur Kristallographie - New Crystal Structures'
_journal_page_first 291
_journal_page_last 292
_journal_paper_doi 10.1515/ncrs-2019-0613
_journal_volume 235
_journal_year 2020
_chemical_formula_sum 'C84 H52 Cl8 F16 O10 Sn4'
_chemical_formula_weight 2283.61
_space_group_crystal_system triclinic
_space_group_IT_number 2
_space_group_name_Hall '-P 1'
_space_group_name_H-M_alt 'P -1'
_atom_sites_solution_hydrogens geom
_audit_creation_method SHELXL-2015/1
_cell_angle_alpha 67.6560(10)
_cell_angle_beta 72.1150(10)
_cell_angle_gamma 69.7300(10)
_cell_formula_units_Z 1
_cell_length_a 11.2999(9)
_cell_length_b 14.1471(11)
_cell_length_c 15.2378(12)
_cell_measurement_reflns_used 7305
_cell_measurement_temperature 293(2)
_cell_measurement_theta_max 27.851
_cell_measurement_theta_min 2.191
_cell_volume 2069.9(3)
_computing_cell_refinement 'SHELXL-2015 [6]'
_computing_data_collection 'SHELXL-2015 [6]'
_computing_data_reduction 'SHELXL-2015 [6]'
_computing_molecular_graphics 'SHELXL-2015 [7]'
_computing_structure_refinement 'SHELXL-2015 [7]'
_computing_structure_solution 'SHELXL-2015 [7]'
_diffrn_ambient_temperature 293(2)
_diffrn_measured_fraction_theta_full 0.987
_diffrn_measured_fraction_theta_max 0.987
_diffrn_measurement_device_type 'Bruker SMART APEX II CCD'
_diffrn_radiation_type MoK\a
_diffrn_radiation_wavelength 0.71073
_diffrn_reflns_av_R_equivalents 0.0221
_diffrn_reflns_av_unetI/netI 0.0342
_diffrn_reflns_Laue_measured_fraction_full 0.987
_diffrn_reflns_Laue_measured_fraction_max 0.987
_diffrn_reflns_limit_h_max 13
_diffrn_reflns_limit_h_min -13
_diffrn_reflns_limit_k_max 16
_diffrn_reflns_limit_k_min -16
_diffrn_reflns_limit_l_max 18
_diffrn_reflns_limit_l_min -18
_diffrn_reflns_number 14986
_diffrn_reflns_point_group_measured_fraction_full 0.987
_diffrn_reflns_point_group_measured_fraction_max 0.987
_diffrn_reflns_theta_full 25.009
_diffrn_reflns_theta_max 25.009
_diffrn_reflns_theta_min 1.475
_exptl_absorpt_coefficient_mu 1.547
_exptl_crystal_colour colorless
_exptl_crystal_density_diffrn 1.832
_exptl_crystal_description bloc
_exptl_crystal_F_000 1116
_exptl_crystal_size_max 0.190
_exptl_crystal_size_mid 0.150
_exptl_crystal_size_min 0.110
_refine_diff_density_max 0.886
_refine_diff_density_min -0.721
_refine_diff_density_rms 0.071
_refine_ls_extinction_coef .
_refine_ls_extinction_method none
_refine_ls_goodness_of_fit_ref 1.004
_refine_ls_hydrogen_treatment constr
_refine_ls_matrix_type full
_refine_ls_number_parameters 550
_refine_ls_number_reflns 7212
_refine_ls_number_restraints 0
_refine_ls_restrained_S_all 1.004
_refine_ls_R_factor_all 0.0346
_refine_ls_R_factor_gt 0.0284
_refine_ls_shift/su_max 0.003
_refine_ls_shift/su_mean 0.000
_refine_ls_structure_factor_coef Fsqd
_refine_ls_weighting_details 'w=1/[\s^2^(Fo^2^)+(0.0365P)^2^+1.2101P] where P=(Fo^2^+2Fc^2^)/3'
_refine_ls_weighting_scheme calc
_refine_ls_wR_factor_gt 0.0694
_refine_ls_wR_factor_ref 0.0732
_reflns_Friedel_coverage 0.000
_reflns_Friedel_fraction_full .
_reflns_Friedel_fraction_max .
_reflns_number_gt 6227
_reflns_number_total 7212
_reflns_threshold_expression 'I > 2\s(I)'
_cod_data_source_file suppl_ncrs-2019-0613_suppl.cif
_cod_data_source_block A
_cod_database_code 8105086
_shelx_shelxl_version_number 2015/1
_shelx_space_group_comment
;
The symmetry employed for this shelxl refinement is uniquely defined
by the following loop, which should always be used as a source of
symmetry information in preference to the above space-group names.
They are only intended as comments.
;
_shelx_estimated_absorpt_t_min 0.758
_shelx_estimated_absorpt_t_max 0.848

loop_
_space_group_symop_operation_xyz
'x, y, z'
'-x, -y, -z'

loop_
_atom_site_label
_atom_site_type_symbol
_atom_site_fract_x
_atom_site_fract_y
_atom_site_fract_z
_atom_site_U_iso_or_equiv
_atom_site_adp_type
_atom_site_occupancy
_atom_site_site_symmetry_order
_atom_site_calc_flag
_atom_site_refinement_flags_posn
_atom_site_refinement_flags_adp
_atom_site_refinement_flags_occupancy
_atom_site_disorder_assembly
_atom_site_disorder_group
Sn1 Sn 0.88194(2) 1.04167(2) 0.58518(2) 0.02752(7) Uani 1 1 d . . . . .
Sn2 Sn 0.97499(2) 0.75343(2) 0.60816(2) 0.02951(7) Uani 1 1 d . . . . .
Cl1 Cl 0.27012(12) 1.28299(14) 0.66624(14) 0.1067(5) Uani 1 1 d . . . . .
Cl2 Cl 1.28313(14) 0.73452(11) 0.84871(13) 0.0989(5) Uani 1 1 d . . . . .
Cl3 Cl 0.79498(14) 0.71756(13) 1.05807(10) 0.0931(4) Uani 1 1 d . . . . .
Cl4 Cl 0.91403(14) 0.31245(10) 0.74449(12) 0.0914(4) Uani 1 1 d . . . . .
F1 F 1.3015(2) 0.78975(16) 0.31669(16) 0.0558(6) Uani 1 1 d . . . . .
F2 F 1.5166(2) 0.7292(2) 0.19830(18) 0.0741(8) Uani 1 1 d . . . . .
F3 F 1.6545(2) 0.5237(2) 0.23782(19) 0.0810(8) Uani 1 1 d . . . . .
F4 F 1.5710(2) 0.37789(18) 0.39652(18) 0.0743(8) Uani 1 1 d . . . . .
F5 F 0.5588(2) 1.04105(18) 0.82905(19) 0.0712(7) Uani 1 1 d . . . . .
F6 F 0.3646(3) 1.0030(2) 0.9755(2) 0.0894(9) Uani 1 1 d . . . . .
F7 F 0.3306(2) 0.8056(2) 1.06083(18) 0.0802(8) Uani 1 1 d . . . . .
F8 F 0.4951(3) 0.6449(2) 0.99634(19) 0.0778(8) Uani 1 1 d . . . . .
O1 O 0.7793(2) 0.95897(18) 0.72419(16) 0.0397(6) Uani 1 1 d . . . . .
O2 O 0.7888(2) 0.80882(18) 0.70410(16) 0.0390(6) Uani 1 1 d . . . . .
O3 O 1.1468(2) 0.73686(17) 0.49430(16) 0.0396(6) Uani 1 1 d . . . . .
O4 O 1.1508(3) 0.5676(2) 0.5556(2) 0.0584(8) Uani 1 1 d . . . . .
O5 O 0.98889(19) 0.90481(15) 0.55332(15) 0.0304(5) Uani 1 1 d . . . . .
C1 C 1.1960(3) 0.6391(3) 0.4965(3) 0.0385(8) Uani 1 1 d . . . . .
C2 C 1.3175(3) 0.6133(3) 0.4237(2) 0.0362(8) Uani 1 1 d . . . . .
C3 C 1.3634(3) 0.6864(3) 0.3411(3) 0.0392(8) Uani 1 1 d . . . . .
C4 C 1.4759(3) 0.6566(3) 0.2784(3) 0.0462(9) Uani 1 1 d . . . . .
C5 C 1.5455(4) 0.5530(3) 0.2980(3) 0.0511(10) Uani 1 1 d . . . . .
C6 C 1.5005(4) 0.4800(3) 0.3792(3) 0.0487(10) Uani 1 1 d . . . . .
C7 C 1.3879(3) 0.5081(3) 0.4410(3) 0.0418(8) Uani 1 1 d . . . . .
H7 H 1.358249 0.456598 0.495054 0.050 Uiso 1 1 calc R U . . .
C8 C 0.7416(3) 0.8779(3) 0.7472(2) 0.0323(7) Uani 1 1 d . . . . .
C9 C 0.6312(3) 0.8616(3) 0.8318(2) 0.0342(7) Uani 1 1 d . . . . .
C10 C 0.5487(4) 0.9419(3) 0.8675(3) 0.0449(9) Uani 1 1 d . . . . .
C11 C 0.4464(4) 0.9231(3) 0.9436(3) 0.0537(10) Uani 1 1 d . . . . .
C12 C 0.4301(4) 0.8233(4) 0.9864(3) 0.0535(10) Uani 1 1 d . . . . .
C13 C 0.5128(4) 0.7425(3) 0.9524(3) 0.0492(10) Uani 1 1 d . . . . .
C14 C 0.6125(3) 0.7604(3) 0.8749(3) 0.0412(8) Uani 1 1 d . . . . .
H14 H 0.667259 0.705221 0.851241 0.049 Uiso 1 1 calc R U . . .
C15 C 0.7236(3) 1.0904(3) 0.5144(2) 0.0394(8) Uani 1 1 d . . . . .
H15A H 0.717304 1.163531 0.474594 0.047 Uiso 1 1 calc R U . . .
H15B H 0.747221 1.049085 0.470487 0.047 Uiso 1 1 calc R U . . .
C16 C 0.5913(3) 1.0842(3) 0.5712(2) 0.0369(8) Uani 1 1 d . . . . .
C17 C 0.5018(3) 1.1735(3) 0.5918(3) 0.0482(9) Uani 1 1 d . . . . .
H17 H 0.524492 1.237029 0.569917 0.058 Uiso 1 1 calc R U . . .
C18 C 0.3798(4) 1.1682(4) 0.6446(3) 0.0630(12) Uani 1 1 d . . . . .
C19 C 0.3428(4) 1.0762(4) 0.6776(3) 0.0715(14) Uani 1 1 d . . . . .
H19 H 0.260324 1.073605 0.713632 0.086 Uiso 1 1 calc R U . . .
C20 C 0.4290(5) 0.9878(4) 0.6568(4) 0.0702(14) Uani 1 1 d . . . . .
H20 H 0.404922 0.924864 0.678898 0.084 Uiso 1 1 calc R U . . .
C21 C 0.5525(4) 0.9918(3) 0.6029(3) 0.0509(10) Uani 1 1 d . . . . .
H21 H 0.609564 0.931795 0.588058 0.061 Uiso 1 1 calc R U . . .
C22 C 0.9855(3) 1.0750(3) 0.6620(2) 0.0370(8) Uani 1 1 d . . . . .
H22A H 1.067124 1.084497 0.619577 0.044 Uiso 1 1 calc R U . . .
H22B H 0.937243 1.142291 0.673449 0.044 Uiso 1 1 calc R U . . .
C23 C 1.0129(3) 0.9968(3) 0.7562(2) 0.0351(7) Uani 1 1 d . . . . .
C24 C 1.1201(3) 0.9109(3) 0.7596(3) 0.0411(8) Uani 1 1 d . . . . .
H24 H 1.172842 0.899244 0.702395 0.049 Uiso 1 1 calc R U . . .
C25 C 1.1492(4) 0.8426(3) 0.8475(3) 0.0569(11) Uani 1 1 d . . . . .
C26 C 1.0715(5) 0.8562(4) 0.9334(3) 0.0716(14) Uani 1 1 d . . . . .
H26 H 1.091929 0.809863 0.992387 0.086 Uiso 1 1 calc R U . . .
C27 C 0.9636(5) 0.9395(4) 0.9305(3) 0.0739(14) Uani 1 1 d . . . . .
H27 H 0.909552 0.949782 0.987813 0.089 Uiso 1 1 calc R U . . .
C28 C 0.9351(4) 1.0076(4) 0.8431(3) 0.0564(11) Uani 1 1 d . . . . .
H28 H 0.860697 1.063110 0.842463 0.068 Uiso 1 1 calc R U . . .
C29 C 1.0688(3) 0.6730(3) 0.7282(3) 0.0442(9) Uani 1 1 d . . . . .
H29A H 1.139058 0.614522 0.713622 0.053 Uiso 1 1 calc R U . . .
H29B H 1.105941 0.721327 0.735453 0.053 Uiso 1 1 calc R U . . .
C30 C 0.9846(3) 0.6309(3) 0.8225(2) 0.0414(8) Uani 1 1 d . . . . .
C31 C 0.9329(3) 0.6862(3) 0.8889(3) 0.0453(9) Uani 1 1 d . . . . .
H31 H 0.949667 0.750949 0.874588 0.054 Uiso 1 1 calc R U . . .
C32 C 0.8566(4) 0.6463(4) 0.9765(3) 0.0559(10) Uani 1 1 d . . . . .
C33 C 0.8289(4) 0.5520(4) 0.9990(3) 0.0668(13) Uani 1 1 d . . . . .
H33 H 0.777258 0.525612 1.058173 0.080 Uiso 1 1 calc R U . . .
C34 C 0.8780(5) 0.4974(4) 0.9333(3) 0.0681(13) Uani 1 1 d . . . . .
H34 H 0.858673 0.433727 0.947682 0.082 Uiso 1 1 calc R U . . .
C35 C 0.9559(4) 0.5350(3) 0.8459(3) 0.0576(11) Uani 1 1 d . . . . .
H35 H 0.989492 0.496097 0.802371 0.069 Uiso 1 1 calc R U . . .
C36 C 0.8575(4) 0.7103(3) 0.5501(3) 0.0441(9) Uani 1 1 d . . . . .
H36A H 0.789231 0.771793 0.527486 0.053 Uiso 1 1 calc R U . . .
H36B H 0.909412 0.685649 0.495383 0.053 Uiso 1 1 calc R U . . .
C37 C 0.8000(3) 0.6249(3) 0.6260(3) 0.0428(9) Uani 1 1 d . . . . .
C38 C 0.8704(4) 0.5204(3) 0.6445(3) 0.0484(9) Uani 1 1 d . . . . .
H38 H 0.950757 0.502073 0.605664 0.058 Uiso 1 1 calc R U . . .
C39 C 0.8214(4) 0.4428(3) 0.7209(3) 0.0535(10) Uani 1 1 d . . . . .
C40 C 0.7035(5) 0.4661(4) 0.7788(3) 0.0630(12) Uani 1 1 d . . . . .
H40 H 0.673070 0.413113 0.830579 0.076 Uiso 1 1 calc R U . . .
C41 C 0.6308(4) 0.5686(4) 0.7592(4) 0.0681(13) Uani 1 1 d . . . . .
H41 H 0.549015 0.585513 0.796854 0.082 Uiso 1 1 calc R U . . .
C42 C 0.6784(4) 0.6475(3) 0.6835(3) 0.0593(11) Uani 1 1 d . . . . .
H42 H 0.627832 0.717033 0.670995 0.071 Uiso 1 1 calc R U . . .

loop_
_atom_site_aniso_label
_atom_site_aniso_U_11
_atom_site_aniso_U_22
_atom_site_aniso_U_33
_atom_site_aniso_U_23
_atom_site_aniso_U_13
_atom_site_aniso_U_12
Sn1 0.02410(12) 0.02533(12) 0.02875(13) -0.00854(9) 0.00257(9) -0.00788(9)
Sn2 0.03049(13) 0.02337(12) 0.02910(13) -0.00564(9) 0.00149(9) -0.00965(9)
Cl1 0.0460(7) 0.1263(13) 0.1501(15) -0.0842(12) 0.0005(8) 0.0034(7)
Cl2 0.0750(9) 0.0715(9) 0.1371(13) -0.0062(8) -0.0591(9) 0.0008(7)
Cl3 0.0893(10) 0.1223(12) 0.0600(8) -0.0432(8) 0.0175(7) -0.0299(9)
Cl4 0.0884(9) 0.0471(7) 0.1304(12) -0.0121(7) -0.0225(9) -0.0242(6)
F1 0.0501(13) 0.0379(12) 0.0555(14) -0.0103(10) 0.0090(11) -0.0049(10)
F2 0.0601(15) 0.0672(16) 0.0561(15) -0.0076(13) 0.0207(12) -0.0117(13)
F3 0.0544(15) 0.0777(18) 0.0669(17) -0.0256(14) 0.0169(13) 0.0131(13)
F4 0.0699(16) 0.0473(14) 0.0707(17) -0.0187(12) -0.0030(13) 0.0169(12)
F5 0.0777(17) 0.0423(13) 0.0748(17) -0.0232(12) 0.0221(14) -0.0203(12)
F6 0.0749(18) 0.0830(19) 0.088(2) -0.0498(17) 0.0339(15) -0.0121(15)
F7 0.0569(15) 0.107(2) 0.0586(16) -0.0229(15) 0.0307(12) -0.0396(15)
F8 0.0752(17) 0.0620(16) 0.0751(18) 0.0000(13) 0.0154(14) -0.0429(14)
O1 0.0445(14) 0.0412(14) 0.0327(13) -0.0102(11) 0.0057(11) -0.0236(11)
O2 0.0333(13) 0.0373(13) 0.0393(14) -0.0118(11) 0.0061(10) -0.0125(11)
O3 0.0385(13) 0.0305(13) 0.0393(13) -0.0125(10) 0.0068(10) -0.0076(10)
O4 0.0561(17) 0.0371(15) 0.0625(18) -0.0154(13) 0.0186(14) -0.0156(13)
O5 0.0303(12) 0.0199(11) 0.0326(12) -0.0053(9) 0.0056(9) -0.0101(9)
C1 0.0342(19) 0.0350(19) 0.043(2) -0.0138(16) -0.0012(16) -0.0080(15)
C2 0.0337(18) 0.0357(19) 0.0381(19) -0.0167(15) 0.0002(15) -0.0083(15)
C3 0.0357(19) 0.0353(19) 0.043(2) -0.0166(16) -0.0030(16) -0.0048(15)
C4 0.041(2) 0.049(2) 0.038(2) -0.0113(17) 0.0025(17) -0.0111(18)
C5 0.036(2) 0.059(3) 0.045(2) -0.024(2) 0.0047(17) 0.0005(18)
C6 0.044(2) 0.042(2) 0.052(2) -0.0224(19) -0.0108(18) 0.0086(17)
C7 0.043(2) 0.0369(19) 0.039(2) -0.0140(16) -0.0034(16) -0.0053(16)
C8 0.0299(17) 0.0363(19) 0.0264(17) -0.0068(15) -0.0016(14) -0.0102(15)
C9 0.0295(17) 0.0379(19) 0.0296(18) -0.0064(15) 0.0008(14) -0.0126(15)
C10 0.043(2) 0.043(2) 0.041(2) -0.0110(17) 0.0032(17) -0.0143(17)
C11 0.045(2) 0.059(3) 0.049(2) -0.025(2) 0.0107(19) -0.011(2)
C12 0.037(2) 0.075(3) 0.040(2) -0.014(2) 0.0110(17) -0.025(2)
C13 0.043(2) 0.049(2) 0.048(2) -0.0030(19) 0.0004(18) -0.0235(18)
C14 0.0363(19) 0.042(2) 0.038(2) -0.0071(16) 0.0006(16) -0.0149(16)
C15 0.0305(18) 0.044(2) 0.038(2) -0.0098(16) -0.0039(15) -0.0074(15)
C16 0.0322(18) 0.0393(19) 0.0352(19) -0.0052(15) -0.0093(15) -0.0096(15)
C17 0.035(2) 0.052(2) 0.059(2) -0.0186(19) -0.0067(18) -0.0133(17)
C18 0.034(2) 0.088(3) 0.070(3) -0.033(3) -0.007(2) -0.012(2)
C19 0.041(2) 0.098(4) 0.069(3) -0.014(3) -0.002(2) -0.031(3)
C20 0.064(3) 0.067(3) 0.081(3) 0.009(3) -0.028(3) -0.044(3)
C21 0.043(2) 0.042(2) 0.069(3) -0.0095(19) -0.023(2) -0.0102(17)
C22 0.0352(19) 0.0348(18) 0.044(2) -0.0145(16) -0.0042(15) -0.0137(15)
C23 0.0362(18) 0.0375(19) 0.0361(19) -0.0119(15) -0.0072(15) -0.0143(15)
C24 0.0369(19) 0.045(2) 0.043(2) -0.0123(17) -0.0053(16) -0.0170(16)
C25 0.050(2) 0.055(3) 0.071(3) -0.006(2) -0.029(2) -0.019(2)
C26 0.096(4) 0.084(4) 0.046(3) -0.002(2) -0.030(3) -0.044(3)
C27 0.095(4) 0.093(4) 0.043(3) -0.028(3) -0.002(3) -0.040(3)
C28 0.055(3) 0.066(3) 0.050(3) -0.027(2) 0.000(2) -0.017(2)
C29 0.038(2) 0.047(2) 0.039(2) -0.0082(17) -0.0101(16) -0.0039(17)
C30 0.044(2) 0.041(2) 0.0339(19) -0.0007(16) -0.0161(16) -0.0099(16)
C31 0.043(2) 0.049(2) 0.042(2) -0.0067(18) -0.0102(17) -0.0156(17)
C32 0.049(2) 0.072(3) 0.039(2) -0.012(2) -0.0034(18) -0.019(2)
C33 0.063(3) 0.085(3) 0.042(2) 0.011(2) -0.013(2) -0.039(3)
C34 0.091(4) 0.058(3) 0.060(3) 0.012(2) -0.034(3) -0.042(3)
C35 0.082(3) 0.045(2) 0.049(2) -0.0029(19) -0.030(2) -0.019(2)
C36 0.050(2) 0.044(2) 0.044(2) -0.0139(17) -0.0089(17) -0.0177(18)
C37 0.046(2) 0.046(2) 0.049(2) -0.0193(18) -0.0075(18) -0.0229(18)
C38 0.047(2) 0.053(2) 0.054(2) -0.0208(19) -0.0015(18) -0.0260(19)
C39 0.062(3) 0.047(2) 0.062(3) -0.016(2) -0.016(2) -0.025(2)
C40 0.075(3) 0.069(3) 0.057(3) -0.016(2) 0.001(2) -0.048(3)
C41 0.058(3) 0.077(3) 0.081(3) -0.039(3) 0.014(2) -0.039(3)
C42 0.049(2) 0.055(3) 0.083(3) -0.030(2) -0.003(2) -0.023(2)

loop_
_atom_type_symbol
_atom_type_description
_atom_type_scat_dispersion_real
_atom_type_scat_dispersion_imag
_atom_type_scat_source
C C 0.0033 0.0016 'International Tables Vol C Tables 4.2.6.8 and 6.1.1.4'
H H 0.0000 0.0000 'International Tables Vol C Tables 4.2.6.8 and 6.1.1.4'
O O 0.0106 0.0060 'International Tables Vol C Tables 4.2.6.8 and 6.1.1.4'
F F 0.0171 0.0103 'International Tables Vol C Tables 4.2.6.8 and 6.1.1.4'
Cl Cl 0.1484 0.1585 'International Tables Vol C Tables 4.2.6.8 and 6.1.1.4'
Sn Sn -0.6537 1.4246 'International Tables Vol C Tables 4.2.6.8 and 6.1.1.4'

loop_
_geom_angle_atom_site_label_1
_geom_angle_atom_site_label_2
_geom_angle_atom_site_label_3
_geom_angle
_geom_angle_site_symmetry_1
_geom_angle_site_symmetry_3
O5 Sn1 C22 107.85(11) . .
O5 Sn1 C15 102.54(12) . .
C22 Sn1 C15 149.31(13) . .
O5 Sn1 O1 93.35(8) . .
C22 Sn1 O1 88.64(11) . .
C15 Sn1 O1 93.84(11) . .
O5 Sn1 O5 76.16(8) . 2_776
C22 Sn1 O5 91.65(11) . 2_776
C15 Sn1 O5 91.48(11) . 2_776
O1 Sn1 O5 169.07(8) . 2_776
O5 Sn2 C29 109.04(12) . .
O5 Sn2 C36 117.73(12) . .
C29 Sn2 C36 132.79(14) . .
O5 Sn2 O3 80.09(8) . .
C29 Sn2 O3 97.27(12) . .
C36 Sn2 O3 96.64(12) . .
O5 Sn2 O2 87.98(8) . .
C29 Sn2 O2 91.48(11) . .
C36 Sn2 O2 84.27(12) . .
O3 Sn2 O2 167.00(8) . .
C8 O1 Sn1 129.5(2) . .
C8 O2 Sn2 137.1(2) . .
C1 O3 Sn2 110.9(2) . .
Sn2 O5 Sn1 133.96(10) . .
Sn2 O5 Sn1 121.21(9) . 2_776
Sn1 O5 Sn1 103.84(8) . 2_776
O4 C1 O3 123.1(3) . .
O4 C1 C2 119.1(3) . .
O3 C1 C2 117.8(3) . .
C3 C2 C7 117.7(3) . .
C3 C2 C1 124.8(3) . .
C7 C2 C1 117.5(3) . .
F1 C3 C4 116.2(3) . .
F1 C3 C2 122.5(3) . .
C4 C3 C2 121.3(3) . .
F2 C4 C5 120.2(3) . .
F2 C4 C3 119.8(3) . .
C5 C4 C3 120.1(3) . .
F3 C5 C6 120.5(3) . .
F3 C5 C4 120.4(4) . .
C6 C5 C4 119.1(3) . .
F4 C6 C5 117.8(3) . .
F4 C6 C7 120.7(4) . .
C5 C6 C7 121.5(3) . .
C6 C7 C2 120.3(3) . .
C6 C7 H7 119.8 . .
C2 C7 H7 119.8 . .
O1 C8 O2 124.7(3) . .
O1 C8 C9 118.0(3) . .
O2 C8 C9 117.2(3) . .
C10 C9 C14 119.1(3) . .
C10 C9 C8 122.8(3) . .
C14 C9 C8 118.1(3) . .
F5 C10 C9 122.7(3) . .
F5 C10 C11 116.8(3) . .
C9 C10 C11 120.4(3) . .
F6 C11 C12 120.4(3) . .
F6 C11 C10 119.7(4) . .
C12 C11 C10 120.0(4) . .
F7 C12 C11 119.6(4) . .
F7 C12 C13 120.4(4) . .
C11 C12 C13 120.0(3) . .
F8 C13 C12 118.8(3) . .
F8 C13 C14 120.6(4) . .
C12 C13 C14 120.7(4) . .
C13 C14 C9 119.7(3) . .
C13 C14 H14 120.1 . .
C9 C14 H14 120.1 . .
C16 C15 Sn1 121.2(2) . .
C16 C15 H15A 107.0 . .
Sn1 C15 H15A 107.0 . .
C16 C15 H15B 107.0 . .
Sn1 C15 H15B 107.0 . .
H15A C15 H15B 106.8 . .
C21 C16 C17 118.0(3) . .
C21 C16 C15 121.9(3) . .
C17 C16 C15 120.0(3) . .
C18 C17 C16 120.4(4) . .
C18 C17 H17 119.8 . .
C16 C17 H17 119.8 . .
C19 C18 C17 121.4(4) . .
C19 C18 Cl1 120.0(3) . .
C17 C18 Cl1 118.6(4) . .
C18 C19 C20 119.0(4) . .
C18 C19 H19 120.5 . .
C20 C19 H19 120.5 . .
C19 C20 C21 120.4(4) . .
C19 C20 H20 119.8 . .
C21 C20 H20 119.8 . .
C16 C21 C20 120.7(4) . .
C16 C21 H21 119.6 . .
C20 C21 H21 119.6 . .
C23 C22 Sn1 118.4(2) . .
C23 C22 H22A 107.7 . .
Sn1 C22 H22A 107.7 . .
C23 C22 H22B 107.7 . .
Sn1 C22 H22B 107.7 . .
H22A C22 H22B 107.1 . .
C28 C23 C24 117.4(3) . .
C28 C23 C22 121.7(3) . .
C24 C23 C22 120.9(3) . .
C25 C24 C23 120.3(4) . .
C25 C24 H24 119.8 . .
C23 C24 H24 119.8 . .
C26 C25 C24 121.2(4) . .
C26 C25 Cl2 119.9(4) . .
C24 C25 Cl2 118.9(4) . .
C27 C26 C25 118.7(4) . .
C27 C26 H26 120.7 . .
C25 C26 H26 120.7 . .
C26 C27 C28 120.1(4) . .
C26 C27 H27 120.0 . .
C28 C27 H27 120.0 . .
C27 C28 C23 122.2(4) . .
C27 C28 H28 118.9 . .
C23 C28 H28 118.9 . .
C30 C29 Sn2 115.2(2) . .
C30 C29 H29A 108.5 . .
Sn2 C29 H29A 108.5 . .
C30 C29 H29B 108.5 . .
Sn2 C29 H29B 108.5 . .
H29A C29 H29B 107.5 . .
C31 C30 C35 118.1(4) . .
C31 C30 C29 120.7(3) . .
C35 C30 C29 121.2(4) . .
C32 C31 C30 120.5(4) . .
C32 C31 H31 119.8 . .
C30 C31 H31 119.8 . .
C33 C32 C31 121.0(4) . .
C33 C32 Cl3 120.0(3) . .
C31 C32 Cl3 119.0(3) . .
C34 C33 C32 118.9(4) . .
C34 C33 H33 120.5 . .
C32 C33 H33 120.5 . .
C33 C34 C35 121.1(4) . .
C33 C34 H34 119.4 . .
C35 C34 H34 119.4 . .
C34 C35 C30 120.3(4) . .
C34 C35 H35 119.9 . .
C30 C35 H35 119.9 . .
C37 C36 Sn2 110.3(2) . .
C37 C36 H36A 109.6 . .
Sn2 C36 H36A 109.6 . .
C37 C36 H36B 109.6 . .
Sn2 C36 H36B 109.6 . .
H36A C36 H36B 108.1 . .
C38 C37 C42 117.7(4) . .
C38 C37 C36 120.3(3) . .
C42 C37 C36 121.9(3) . .
C37 C38 C39 120.0(4) . .
C37 C38 H38 120.0 . .
C39 C38 H38 120.0 . .
C40 C39 C38 121.9(4) . .
C40 C39 Cl4 119.1(3) . .
C38 C39 Cl4 119.0(3) . .
C39 C40 C41 118.8(4) . .
C39 C40 H40 120.6 . .
C41 C40 H40 120.6 . .
C40 C41 C42 120.2(4) . .
C40 C41 H41 119.9 . .
C42 C41 H41 119.9 . .
C41 C42 C37 121.3(4) . .
C41 C42 H42 119.3 . .
C37 C42 H42 119.3 . .

loop_
_geom_bond_atom_site_label_1
_geom_bond_atom_site_label_2
_geom_bond_distance
_geom_bond_site_symmetry_2
Sn1 O5 2.044(2) .
Sn1 C22 2.146(3) .
Sn1 C15 2.146(3) .
Sn1 O1 2.179(2) .
Sn1 O5 2.195(2) 2_776
Sn2 O5 2.0252(19) .
Sn2 C29 2.130(3) .
Sn2 C36 2.147(3) .
Sn2 O3 2.181(2) .
Sn2 O2 2.240(2) .
Cl1 C18 1.745(5) .
Cl2 C25 1.738(4) .
Cl3 C32 1.727(4) .
Cl4 C39 1.736(4) .
F1 C3 1.343(4) .
F2 C4 1.337(4) .
F3 C5 1.331(4) .
F4 C6 1.354(4) .
F5 C10 1.330(4) .
F6 C11 1.337(4) .
F7 C12 1.345(4) .
F8 C13 1.342(4) .
O1 C8 1.249(4) .
O2 C8 1.258(4) .
O3 C1 1.291(4) .
O4 C1 1.215(4) .
C1 C2 1.507(5) .
C2 C3 1.380(5) .
C2 C7 1.388(5) .
C3 C4 1.377(5) .
C4 C5 1.366(5) .
C5 C6 1.365(5) .
C6 C7 1.365(5) .
C7 H7 0.9300 .
C8 C9 1.502(4) .
C9 C10 1.371(5) .
C9 C14 1.391(5) .
C10 C11 1.381(5) .
C11 C12 1.364(6) .
C12 C13 1.365(6) .
C13 C14 1.371(5) .
C14 H14 0.9300 .
C15 C16 1.493(4) .
C15 H15A 0.9700 .
C15 H15B 0.9700 .
C16 C21 1.385(5) .
C16 C17 1.393(5) .
C17 C18 1.377(5) .
C17 H17 0.9300 .
C18 C19 1.368(6) .
C19 C20 1.371(7) .
C19 H19 0.9300 .
C20 C21 1.393(6) .
C20 H20 0.9300 .
C21 H21 0.9300 .
C22 C23 1.486(5) .
C22 H22A 0.9700 .
C22 H22B 0.9700 .
C23 C28 1.377(5) .
C23 C24 1.385(5) .
C24 C25 1.379(5) .
C24 H24 0.9300 .
C25 C26 1.375(6) .
C26 C27 1.369(7) .
C26 H26 0.9300 .
C27 C28 1.371(6) .
C27 H27 0.9300 .
C28 H28 0.9300 .
C29 C30 1.492(5) .
C29 H29A 0.9700 .
C29 H29B 0.9700 .
C30 C31 1.379(5) .
C30 C35 1.392(5) .
C31 C32 1.378(5) .
C31 H31 0.9300 .
C32 C33 1.367(6) .
C33 C34 1.363(7) .
C33 H33 0.9300 .
C34 C35 1.376(6) .
C34 H34 0.9300 .
C35 H35 0.9300 .
C36 C37 1.496(5) .
C36 H36A 0.9700 .
C36 H36B 0.9700 .
C37 C38 1.379(5) .
C37 C42 1.388(5) .
C38 C39 1.386(5) .
C38 H38 0.9300 .
C39 C40 1.363(6) .
C40 C41 1.365(6) .
C40 H40 0.9300 .
C41 C42 1.387(6) .
C41 H41 0.9300 .
C42 H42 0.9300 .
